data_7000982
loop_
_publ_author_name
'Espino, Gustavo'
'Xiao, Li'
'Puchberger, Michael'
'Mereiter, Kurt'
'Spindler, Felix'
'Manzano, Blanca R.'
'Jal\'on, F\'elix A.'
'Weissensteiner, Walter'

_publ_section_title
;
 Synthesis, coordination behaviour, structural features and use in
 asymmetric hydrogenations of bifep-type biferrocenes
;
_journal_issue 15
_journal_name_full 'Dalton Transactions'
_journal_page_first 2751
_journal_page_last 2763
_journal_paper_doi 10.1039/b816544k
_journal_year 2009
_chemical_absolute_configuration ad
_chemical_formula_moiety 'C50 H42 Cl Fe2 P2 Ru, F6 P'
_chemical_formula_sum 'C50 H42 Cl F6 Fe2 P3 Ru'
_chemical_formula_weight 1097.97
_chemical_name_common
;
Chloro-((Sp,Sp)-(2,2''-bis(diphenylphosphino-kappaP)-1,1''-
biferrocene)-(6-benzene)) ruthenium(1+) hexafluorophosphate, solvate
with unknown solvent
;
_chemical_name_systematic
;
Chloro-{(Sp,Sp)-[2,2"-bis(diphenylphosphino-\kP)-1,1"-biferrocene]-
(\e6-benzene)} ruthenium(1+) hexafluorophosphate, solvate with
unknown solvent.
;
_space_group_IT_number 5
_symmetry_cell_setting monoclinic
_symmetry_space_group_name_Hall 'C 2y'
_symmetry_space_group_name_H-M 'C 1 2 1'
_atom_sites_solution_hydrogens geom
_atom_sites_solution_primary direct
_atom_sites_solution_secondary difmap
_audit_creation_method SHELXL-97
_cell_angle_alpha 90.00
_cell_angle_beta 123.957(3)
_cell_angle_gamma 90.00
_cell_formula_units_Z 4
_cell_length_a 26.087(6)
_cell_length_b 10.143(2)
_cell_length_c 22.461(5)
_cell_measurement_reflns_used 2196
_cell_measurement_temperature 297(2)
_cell_measurement_theta_max 25.1
_cell_measurement_theta_min 2.5
_cell_volume 4929.6(19)
_computing_cell_refinement 'Bruker SAINT'
_computing_data_collection 'Bruker SMART'
_computing_data_reduction 'Bruker SAINT, SADABS, XPREP'
_computing_molecular_graphics 'Bruker SHELXTL'
_computing_publication_material 'Bruker SHELXTL'
_computing_structure_refinement 'SHELXL-97 (Sheldrick, 1997)'
_computing_structure_solution 'SHELXS-97 (Sheldrick, 1997)'
_diffrn_ambient_temperature 297(2)
_diffrn_measured_fraction_theta_full 0.987
_diffrn_measured_fraction_theta_max 0.987
_diffrn_measurement_device_type 'CCD area detector'
_diffrn_measurement_method 'phi and omega scans'
_diffrn_radiation_monochromator graphite
_diffrn_radiation_source 'fine-focus sealed tube'
_diffrn_radiation_type MoK\a
_diffrn_radiation_wavelength 0.71073
_diffrn_reflns_av_R_equivalents 0.0799
_diffrn_reflns_av_sigmaI/netI 0.0932
_diffrn_reflns_limit_h_max 28
_diffrn_reflns_limit_h_min -28
_diffrn_reflns_limit_k_max 11
_diffrn_reflns_limit_k_min -11
_diffrn_reflns_limit_l_max 24
_diffrn_reflns_limit_l_min -24
_diffrn_reflns_number 16994
_diffrn_reflns_theta_full 23.00
_diffrn_reflns_theta_max 23.00
_diffrn_reflns_theta_min 1.93
_diffrn_standards_decay_% 0
_exptl_absorpt_coefficient_mu 1.090
_exptl_absorpt_correction_T_max 0.96
_exptl_absorpt_correction_T_min 0.80
_exptl_absorpt_correction_type multi-scan
_exptl_absorpt_process_details 'program SADABS'
_exptl_crystal_colour orange
_exptl_crystal_density_diffrn 1.479
_exptl_crystal_density_method 'not measured'
_exptl_crystal_description prism
_exptl_crystal_F_000 2216
_exptl_crystal_size_max 0.24
_exptl_crystal_size_mid 0.06
_exptl_crystal_size_min 0.04
_refine_diff_density_max 0.588
_refine_diff_density_min -0.530
_refine_diff_density_rms 0.078
_refine_ls_abs_structure_details 'Flack H D (1983), Acta Cryst. A39, 876-881'
_refine_ls_abs_structure_Flack -0.04(3)
_refine_ls_extinction_method none
_refine_ls_goodness_of_fit_ref 0.938
_refine_ls_hydrogen_treatment constr
_refine_ls_matrix_type full
_refine_ls_number_parameters 530
_refine_ls_number_reflns 6755
_refine_ls_number_restraints 182
_refine_ls_restrained_S_all 0.949
_refine_ls_R_factor_all 0.0725
_refine_ls_R_factor_gt 0.0482
_refine_ls_shift/su_max 0.005
_refine_ls_shift/su_mean 0.000
_refine_ls_structure_factor_coef Fsqd
_refine_ls_weighting_details 'calc w=1/[\s^2^(Fo^2^)+(0.0497P)^2^+0.0000P] where P=(Fo^2^+2Fc^2^)/3'
_refine_ls_weighting_scheme calc
_refine_ls_wR_factor_gt 0.1010
_refine_ls_wR_factor_ref 0.1080
_reflns_number_gt 5010
_reflns_number_total 6755
_reflns_threshold_expression >2sigma(I)
_cod_data_source_file b816544k.txt
_cod_data_source_block 15-697
_cod_depositor_comments
;
The following automatic conversions were performed:
'_symmetry_cell_setting' value 'Monoclinic' changed to 'monoclinic'
according to '/home/saulius/struct/CIF-dictionaries/cif_core.dic'
dictionary named 'cif_core.dic' version 2.4.1 from 2010-06-29.

Automatic conversion script
Id: cif_fix_enum 1527 2010-12-29 10:47:43Z saulius 
;
_cod_original_cell_volume 4929.6(18)
_cod_original_sg_symbol_H-M C2
_cod_database_code 7000982

loop_
_symmetry_equiv_pos_as_xyz
'x, y, z'
'-x, y, -z'
'x+1/2, y+1/2, z'
'-x+1/2, y+1/2, -z'

loop_
_atom_site_label
_atom_site_type_symbol
_atom_site_fract_x
_atom_site_fract_y
_atom_site_fract_z
_atom_site_U_iso_or_equiv
_atom_site_adp_type
_atom_site_occupancy
_atom_site_symmetry_multiplicity
_atom_site_calc_flag
_atom_site_refinement_flags
_atom_site_disorder_assembly
_atom_site_disorder_group
Ru Ru 0.14636(2) 0.50257(5) 0.16837(3) 0.04128(18) Uani 1 1 d . . .
Fe1 Fe 0.29684(5) 0.49493(15) 0.45451(5) 0.0542(3) Uani 1 1 d . . .
Fe2 Fe 0.40011(5) 0.53093(11) 0.32645(6) 0.0517(4) Uani 1 1 d . . .
P1 P 0.17136(8) 0.41811(17) 0.27907(10) 0.0333(5) Uani 1 1 d . . .
P2 P 0.24375(8) 0.44676(19) 0.19381(10) 0.0359(5) Uani 1 1 d . . .
Cl Cl 0.19221(9) 0.70304(19) 0.22853(13) 0.0603(6) Uani 1 1 d . . .
C1 C 0.3101(3) 0.4463(7) 0.3756(4) 0.0372(17) Uani 1 1 d U . .
C2 C 0.2493(3) 0.4006(7) 0.3572(4) 0.0389(17) Uani 1 1 d U . .
C3 C 0.2615(4) 0.3145(8) 0.4146(4) 0.050(2) Uani 1 1 d U . .
H3 H 0.2317 0.2725 0.4183 0.060 Uiso 1 1 calc R . .
C4 C 0.3253(4) 0.3043(10) 0.4638(5) 0.061(2) Uani 1 1 d U . .
H4 H 0.3450 0.2523 0.5049 0.073 Uiso 1 1 calc R . .
C5 C 0.3546(4) 0.3846(9) 0.4414(4) 0.052(2) Uani 1 1 d U . .
H5 H 0.3972 0.3962 0.4660 0.063 Uiso 1 1 calc R . .
C6 C 0.3264(3) 0.5415(7) 0.3385(4) 0.0391(19) Uani 1 1 d U . .
C7 C 0.3060(3) 0.5400(6) 0.2648(4) 0.0364(17) Uani 1 1 d U . .
C8 C 0.3330(3) 0.6550(8) 0.2560(5) 0.053(2) Uani 1 1 d U . .
H8 H 0.3265 0.6841 0.2130 0.064 Uiso 1 1 calc R . .
C9 C 0.3703(4) 0.7158(8) 0.3221(5) 0.061(2) Uani 1 1 d U . .
H9 H 0.3938 0.7911 0.3306 0.074 Uiso 1 1 calc R . .
C10 C 0.3674(3) 0.6486(8) 0.3726(5) 0.048(2) Uani 1 1 d U . .
H10 H 0.3887 0.6695 0.4211 0.057 Uiso 1 1 calc R . .
C11 C 0.2456(3) 0.6437(8) 0.4579(4) 0.080(3) Uani 1 1 d GU . .
H11 H 0.2054 0.6652 0.4217 0.096 Uiso 1 1 d G . .
C12 C 0.2632(5) 0.5561(8) 0.5131(5) 0.113(4) Uani 1 1 d GU . .
H12 H 0.2369 0.5085 0.5204 0.136 Uiso 1 1 d G . .
C13 C 0.3269(5) 0.5518(10) 0.5555(4) 0.137(6) Uani 1 1 d GU . .
H13 H 0.3508 0.5008 0.5963 0.165 Uiso 1 1 d G . .
C14 C 0.3486(4) 0.6367(10) 0.5265(5) 0.117(5) Uani 1 1 d GU . .
H14 H 0.3898 0.6528 0.5444 0.140 Uiso 1 1 d G . .
C15 C 0.2984(4) 0.6935(8) 0.4662(5) 0.088(3) Uani 1 1 d GU . .
H15 H 0.2999 0.7544 0.4365 0.106 Uiso 1 1 d G . .
C16 C 0.4609(3) 0.3802(8) 0.3805(5) 0.081(3) Uani 1 1 d GU . .
H16 H 0.4580 0.3170 0.4087 0.097 Uiso 1 1 d G . .
C17 C 0.4360(3) 0.3697(8) 0.3074(5) 0.092(3) Uani 1 1 d GU . .
H17 H 0.4136 0.2983 0.2780 0.110 Uiso 1 1 d G . .
C18 C 0.4505(3) 0.4846(9) 0.2857(4) 0.093(3) Uani 1 1 d GU . .
H18 H 0.4395 0.5036 0.2394 0.112 Uiso 1 1 d G . .
C19 C 0.4843(3) 0.5660(8) 0.3455(5) 0.091(3) Uani 1 1 d GU . .
H19 H 0.4999 0.6492 0.3462 0.109 Uiso 1 1 d G . .
C20 C 0.4907(3) 0.5015(9) 0.4041(4) 0.090(3) Uani 1 1 d GU . .
H20 H 0.5113 0.5339 0.4509 0.108 Uiso 1 1 d G . .
C21 C 0.1281(2) 0.4986(5) 0.3114(3) 0.0423(16) Uani 1 1 d GU . .
C22 C 0.1215(2) 0.4332(5) 0.3607(3) 0.056(2) Uani 1 1 d GU . .
H22 H 0.1389 0.3500 0.3770 0.067 Uiso 1 1 d G . .
C23 C 0.0892(3) 0.4913(6) 0.3858(3) 0.066(2) Uani 1 1 d GU . .
H23 H 0.0848 0.4472 0.4190 0.080 Uiso 1 1 d G . .
C24 C 0.0634(2) 0.6147(6) 0.3616(3) 0.068(3) Uani 1 1 d GU . .
H24 H 0.0416 0.6538 0.3785 0.082 Uiso 1 1 d G . .
C25 C 0.0700(2) 0.6800(5) 0.3123(3) 0.067(3) Uani 1 1 d GU . .
H25 H 0.0527 0.7632 0.2960 0.081 Uiso 1 1 d G . .
C26 C 0.1023(2) 0.6220(5) 0.2873(3) 0.049(2) Uani 1 1 d GU . .
H26 H 0.1068 0.6661 0.2540 0.059 Uiso 1 1 d G . .
C27 C 0.1436(2) 0.2476(5) 0.2680(3) 0.0437(19) Uani 1 1 d GU . .
C28 C 0.1824(3) 0.1458(5) 0.2767(3) 0.059(2) Uani 1 1 d GU . .
H28 H 0.2231 0.1636 0.2920 0.071 Uiso 1 1 d G . .
C29 C 0.1609(3) 0.0175(5) 0.2626(4) 0.087(3) Uani 1 1 d GU . .
H29 H 0.1871 -0.0511 0.2684 0.104 Uiso 1 1 d G . .
C30 C 0.1006(3) -0.0090(6) 0.2398(4) 0.105(3) Uani 1 1 d GU . .
H30 H 0.0861 -0.0955 0.2303 0.125 Uiso 1 1 d G . .
C31 C 0.0618(3) 0.0928(6) 0.2311(4) 0.102(4) Uani 1 1 d GU . .
H31 H 0.0212 0.0750 0.2158 0.123 Uiso 1 1 d G . .
C32 C 0.0833(3) 0.2212(6) 0.2453(4) 0.068(3) Uani 1 1 d GU . .
H32 H 0.0571 0.2898 0.2394 0.081 Uiso 1 1 d G . .
C33 C 0.2543(3) 0.4934(7) 0.1233(3) 0.063(2) Uani 1 1 d GU . .
C34 C 0.2904(3) 0.4184(7) 0.1104(4) 0.093(3) Uani 1 1 d GU . .
H34 H 0.3049 0.3372 0.1327 0.111 Uiso 1 1 d G . .
C35 C 0.3054(4) 0.4628(10) 0.0646(5) 0.151(6) Uani 1 1 d GU . .
H35 H 0.3301 0.4117 0.0558 0.182 Uiso 1 1 d G . .
C36 C 0.2842(5) 0.5821(10) 0.0318(5) 0.167(7) Uani 1 1 d GU . .
H36 H 0.2944 0.6123 0.0006 0.201 Uiso 1 1 d G . .
C37 C 0.2480(4) 0.6570(8) 0.0447(5) 0.144(5) Uani 1 1 d GU . .
H37 H 0.2336 0.7383 0.0223 0.172 Uiso 1 1 d G . .
C38 C 0.2331(3) 0.6127(7) 0.0904(4) 0.088(3) Uani 1 1 d GU . .
H38 H 0.2084 0.6638 0.0992 0.105 Uiso 1 1 d G . .
C39 C 0.2618(2) 0.2717(5) 0.2080(3) 0.0434(18) Uani 1 1 d GU . .
C40 C 0.3099(2) 0.2243(5) 0.2739(3) 0.0466(19) Uani 1 1 d GU . .
H40 H 0.3353 0.2829 0.3109 0.056 Uiso 1 1 d G . .
C41 C 0.3201(3) 0.0897(6) 0.2847(3) 0.068(2) Uani 1 1 d GU . .
H41 H 0.3525 0.0578 0.3290 0.082 Uiso 1 1 d G . .
C42 C 0.2823(3) 0.0025(6) 0.2296(4) 0.080(3) Uani 1 1 d GU . .
H42 H 0.2892 -0.0880 0.2369 0.097 Uiso 1 1 d G . .
C43 C 0.2342(3) 0.0499(6) 0.1637(3) 0.086(3) Uani 1 1 d GU . .
H43 H 0.2088 -0.0087 0.1267 0.104 Uiso 1 1 d G . .
C44 C 0.2240(3) 0.1845(5) 0.1529(3) 0.064(2) Uani 1 1 d GU . .
H44 H 0.1916 0.2164 0.1086 0.077 Uiso 1 1 d G . .
C45 C 0.0733(5) 0.6246(8) 0.0767(5) 0.116(5) Uani 1 1 d GU . .
H45 H 0.0729 0.7152 0.0702 0.139 Uiso 1 1 d G . .
C46 C 0.0496(3) 0.5740(14) 0.1116(4) 0.128(6) Uani 1 1 d GU . .
H46 H 0.0327 0.6295 0.1292 0.154 Uiso 1 1 d G . .
C47 C 0.0504(3) 0.4433(15) 0.1210(4) 0.119(5) Uani 1 1 d GU . .
H47 H 0.0339 0.4082 0.1451 0.143 Uiso 1 1 d G . .
C48 C 0.0748(5) 0.3632(8) 0.0955(5) 0.113(5) Uani 1 1 d GU . .
H48 H 0.0753 0.2726 0.1020 0.136 Uiso 1 1 d G . .
C49 C 0.0985(4) 0.4138(12) 0.0607(4) 0.101(4) Uani 1 1 d GU . .
H49 H 0.1154 0.3583 0.0431 0.121 Uiso 1 1 d G . .
C50 C 0.0978(4) 0.5445(12) 0.0513(4) 0.104(4) Uani 1 1 d GU . .
H50 H 0.1142 0.5796 0.0272 0.124 Uiso 1 1 d G . .
P3 P 0.4426(4) 0.4781(8) 0.0226(5) 0.140(3) Uani 0.50 1 d PD . .
F1 F 0.4924(12) 0.576(3) 0.0520(12) 0.35(3) Uani 0.50 1 d PD . .
F2 F 0.3865(6) 0.3817(16) -0.0109(8) 0.145(6) Uani 0.50 1 d PD . .
F3 F 0.4037(11) 0.593(2) 0.0152(13) 0.218(11) Uani 0.50 1 d PD . .
F4 F 0.4855(12) 0.3752(19) 0.030(2) 0.46(6) Uani 0.50 1 d PD . .
F5 F 0.4503(11) 0.441(3) 0.0920(11) 0.241(13) Uani 0.50 1 d PD . .
F6 F 0.4248(11) 0.504(3) -0.0525(9) 0.244(11) Uani 0.50 1 d PD . .
P4 P 0.5000 -0.0259(4) 0.5000 0.0677(10) Uani 1 2 d S . .
F7 F 0.5000 0.1009(15) 0.5000 0.55(3) Uani 1 2 d S . .
F8 F 0.5000 -0.173(2) 0.5000 0.44(3) Uani 1 2 d S . .
F9 F 0.4401(4) -0.0716(14) 0.4792(6) 0.208(6) Uani 1 1 d . . .
F10 F 0.4753(3) -0.0238(11) 0.4208(3) 0.156(4) Uani 1 1 d . . .

loop_
_atom_site_aniso_label
_atom_site_aniso_U_11
_atom_site_aniso_U_22
_atom_site_aniso_U_33
_atom_site_aniso_U_23
_atom_site_aniso_U_13
_atom_site_aniso_U_12
Ru 0.0348(3) 0.0392(4) 0.0390(3) 0.0045(4) 0.0139(3) 0.0045(4)
Fe1 0.0486(6) 0.0706(8) 0.0372(6) -0.0091(8) 0.0202(5) 0.0088(8)
Fe2 0.0338(5) 0.0555(9) 0.0616(7) 0.0056(6) 0.0242(5) 0.0002(6)
P1 0.0337(10) 0.0252(10) 0.0413(12) -0.0004(9) 0.0212(10) 0.0025(8)
P2 0.0378(10) 0.0335(11) 0.0358(12) 0.0024(9) 0.0202(10) 0.0013(8)
Cl 0.0610(13) 0.0278(11) 0.0938(18) -0.0016(11) 0.0443(14) 0.0038(9)
C1 0.032(4) 0.046(4) 0.035(4) -0.009(3) 0.019(4) -0.005(3)
C2 0.041(4) 0.039(4) 0.038(4) 0.000(3) 0.023(4) 0.001(3)
C3 0.045(4) 0.057(5) 0.051(5) 0.015(4) 0.029(4) 0.012(4)
C4 0.054(5) 0.082(7) 0.036(5) 0.023(4) 0.019(4) 0.020(5)
C5 0.037(4) 0.069(6) 0.037(5) -0.002(4) 0.012(4) 0.001(4)
C6 0.024(3) 0.039(5) 0.045(4) -0.002(3) 0.013(4) -0.004(3)
C7 0.033(4) 0.027(4) 0.045(4) 0.005(3) 0.019(3) 0.005(3)
C8 0.039(5) 0.051(5) 0.065(5) 0.012(4) 0.027(4) 0.001(4)
C9 0.048(5) 0.035(5) 0.092(7) -0.005(4) 0.034(5) -0.013(4)
C10 0.037(4) 0.041(5) 0.061(5) -0.013(4) 0.025(4) -0.008(4)
C11 0.051(5) 0.091(8) 0.075(7) -0.049(5) 0.021(5) 0.011(5)
C12 0.159(9) 0.126(11) 0.099(9) -0.036(7) 0.099(8) 0.001(8)
C13 0.172(10) 0.157(15) 0.044(6) -0.008(7) 0.037(7) 0.068(11)
C14 0.061(6) 0.153(13) 0.089(9) -0.086(8) 0.012(6) 0.004(6)
C15 0.106(8) 0.061(6) 0.099(9) -0.036(5) 0.059(7) 0.001(6)
C16 0.064(7) 0.082(7) 0.115(8) 0.039(6) 0.061(7) 0.034(5)
C17 0.074(7) 0.099(7) 0.117(8) -0.015(7) 0.063(7) 0.014(6)
C18 0.051(5) 0.141(10) 0.083(6) 0.014(7) 0.034(5) 0.009(7)
C19 0.042(5) 0.115(8) 0.109(8) 0.021(6) 0.038(6) -0.017(5)
C20 0.038(4) 0.133(8) 0.070(5) 0.011(7) 0.012(4) 0.001(7)
C21 0.036(3) 0.044(4) 0.044(4) -0.007(5) 0.020(3) 0.003(4)
C22 0.059(5) 0.064(5) 0.055(6) 0.005(4) 0.038(5) 0.010(4)
C23 0.067(5) 0.078(6) 0.076(6) 0.008(6) 0.054(5) 0.002(5)
C24 0.057(5) 0.086(6) 0.071(7) -0.012(5) 0.042(5) 0.013(5)
C25 0.073(6) 0.052(5) 0.081(7) -0.005(4) 0.046(6) 0.020(5)
C26 0.045(4) 0.037(4) 0.073(6) -0.001(4) 0.039(5) 0.005(4)
C27 0.058(5) 0.032(4) 0.054(5) -0.006(4) 0.039(5) -0.008(3)
C28 0.092(6) 0.032(4) 0.089(7) 0.008(4) 0.073(6) 0.004(4)
C29 0.147(7) 0.022(4) 0.145(9) -0.012(6) 0.115(8) -0.005(6)
C30 0.160(9) 0.030(5) 0.151(10) -0.010(7) 0.104(9) -0.027(6)
C31 0.114(8) 0.073(6) 0.161(12) -0.032(8) 0.102(9) -0.047(5)
C32 0.078(5) 0.041(4) 0.105(8) -0.007(5) 0.063(6) -0.015(4)
C33 0.069(5) 0.076(6) 0.049(5) 0.005(5) 0.036(4) -0.015(6)
C34 0.128(9) 0.089(7) 0.099(8) -0.021(6) 0.087(8) -0.029(6)
C35 0.239(16) 0.150(12) 0.185(15) -0.056(9) 0.193(14) -0.066(11)
C36 0.27(2) 0.186(14) 0.132(13) -0.021(10) 0.166(15) -0.090(13)
C37 0.174(14) 0.154(13) 0.101(11) 0.056(10) 0.075(10) -0.024(10)
C38 0.117(8) 0.072(6) 0.082(8) 0.022(6) 0.060(7) -0.013(6)
C39 0.047(4) 0.037(4) 0.060(5) 0.001(4) 0.039(4) 0.000(3)
C40 0.049(5) 0.037(4) 0.061(5) -0.003(4) 0.035(4) 0.004(4)
C41 0.070(6) 0.056(5) 0.081(7) 0.018(4) 0.043(5) 0.025(4)
C42 0.089(6) 0.040(4) 0.120(7) 0.009(5) 0.063(5) 0.005(5)
C43 0.108(8) 0.039(5) 0.098(7) -0.022(5) 0.049(6) -0.007(5)
C44 0.069(6) 0.038(4) 0.063(6) 0.000(4) 0.023(5) 0.005(4)
C45 0.095(12) 0.094(8) 0.066(11) 0.032(7) -0.011(7) 0.038(7)
C46 0.060(10) 0.213(13) 0.062(10) 0.006(11) 0.003(7) 0.066(13)
C47 0.035(7) 0.238(15) 0.055(8) 0.009(11) 0.007(6) -0.044(11)
C48 0.088(11) 0.100(9) 0.057(10) -0.012(7) -0.018(6) -0.042(7)
C49 0.071(8) 0.141(10) 0.039(8) -0.041(8) -0.001(6) 0.013(9)
C50 0.065(7) 0.162(12) 0.051(7) 0.033(8) 0.012(6) 0.005(8)
P3 0.160(8) 0.092(6) 0.094(6) -0.010(5) 0.024(6) 0.030(6)
F1 0.28(3) 0.37(5) 0.21(3) 0.11(3) 0.02(3) -0.18(4)
F2 0.128(12) 0.167(15) 0.098(11) -0.047(11) 0.038(10) 0.025(12)
F3 0.27(3) 0.22(2) 0.25(3) 0.08(2) 0.19(2) 0.08(2)
F4 0.18(4) 0.108(15) 0.69(11) -0.05(4) -0.02(4) 0.09(2)
F5 0.24(2) 0.28(4) 0.20(2) 0.05(2) 0.12(2) -0.05(2)
F6 0.28(3) 0.30(3) 0.146(17) -0.02(3) 0.113(18) -0.07(3)
P4 0.065(2) 0.069(3) 0.064(2) 0.000 0.0331(19) 0.000
F7 1.12(8) 0.072(10) 0.107(13) 0.000 0.13(3) 0.000
F8 0.41(4) 0.16(2) 0.39(4) 0.000 0.00(3) 0.000
F9 0.144(8) 0.349(19) 0.175(10) -0.060(10) 0.117(8) -0.104(9)
F10 0.147(6) 0.248(11) 0.079(4) -0.037(7) 0.067(4) -0.033(8)

loop_
_atom_type_symbol
_atom_type_description
_atom_type_scat_dispersion_real
_atom_type_scat_dispersion_imag
_atom_type_scat_source
C C 0.0033 0.0016 'International Tables Vol C Tables 4.2.6.8 and 6.1.1.4'
H H 0.0000 0.0000 'International Tables Vol C Tables 4.2.6.8 and 6.1.1.4'
F F 0.0171 0.0103 'International Tables Vol C Tables 4.2.6.8 and 6.1.1.4'
P P 0.1023 0.0942 'International Tables Vol C Tables 4.2.6.8 and 6.1.1.4'
Cl Cl 0.1484 0.1585 'International Tables Vol C Tables 4.2.6.8 and 6.1.1.4'
Fe Fe 0.3463 0.8444 'International Tables Vol C Tables 4.2.6.8 and 6.1.1.4'
Ru Ru -1.2594 0.8363 'International Tables Vol C Tables 4.2.6.8 and 6.1.1.4'

loop_
_geom_angle_atom_site_label_1
_geom_angle_atom_site_label_2
_geom_angle_atom_site_label_3
_geom_angle
_geom_angle_site_symmetry_1
_geom_angle_site_symmetry_3
_geom_angle_publ_flag
C48 Ru C47 35.75(13) . . ?
C48 Ru C49 35.64(13) . . ?
C47 Ru C49 63.9(2) . . ?
C48 Ru C46 63.7(2) . . ?
C47 Ru C46 35.42(12) . . ?
C49 Ru C46 74.7(2) . . ?
C48 Ru C50 63.54(19) . . ?
C47 Ru C50 74.7(2) . . ?
C49 Ru C50 35.21(11) . . ?
C46 Ru C50 62.93(19) . . ?
C48 Ru C45 74.7(2) . . ?
C47 Ru C45 63.25(19) . . ?
C49 Ru C45 63.06(18) . . ?
C46 Ru C45 35.00(12) . . ?
C50 Ru C45 34.91(12) . . ?
C48 Ru P2 112.6(3) . . ?
C47 Ru P2 147.5(4) . . ?
C49 Ru P2 92.4(2) . . ?
C46 Ru P2 161.8(3) . . ?
C50 Ru P2 99.1(3) . . ?
C45 Ru P2 127.4(4) . . ?
C48 Ru P1 99.9(3) . . ?
C47 Ru P1 88.9(2) . . ?
C49 Ru P1 131.7(3) . . ?
C46 Ru P1 106.4(3) . . ?
C50 Ru P1 162.7(2) . . ?
C45 Ru P1 139.8(4) . . ?
P2 Ru P1 91.82(7) . . ?
C48 Ru Cl 159.2(3) . . ?
C47 Ru Cl 126.2(4) . . ?
C49 Ru Cl 140.9(3) . . ?
C46 Ru Cl 95.6(3) . . ?
C50 Ru Cl 106.4(3) . . ?
C45 Ru Cl 87.1(2) . . ?
P2 Ru Cl 86.26(7) . . ?
P1 Ru Cl 87.48(8) . . ?
C14 Fe1 C3 159.6(4) . . ?
C14 Fe1 C13 39.86(17) . . ?
C3 Fe1 C13 123.4(4) . . ?
C14 Fe1 C5 106.9(3) . . ?
C3 Fe1 C5 68.1(3) . . ?
C13 Fe1 C5 117.7(4) . . ?
C14 Fe1 C15 39.84(16) . . ?
C3 Fe1 C15 158.2(4) . . ?
C13 Fe1 C15 66.7(3) . . ?
C5 Fe1 C15 127.1(4) . . ?
C14 Fe1 C4 123.4(4) . . ?
C3 Fe1 C4 40.2(3) . . ?
C13 Fe1 C4 105.3(3) . . ?
C5 Fe1 C4 40.0(3) . . ?
C15 Fe1 C4 161.4(4) . . ?
C14 Fe1 C12 66.6(3) . . ?
C3 Fe1 C12 107.9(3) . . ?
C13 Fe1 C12 39.59(18) . . ?
C5 Fe1 C12 152.0(4) . . ?
C15 Fe1 C12 66.4(2) . . ?
C4 Fe1 C12 119.0(4) . . ?
C14 Fe1 C11 66.6(2) . . ?
C3 Fe1 C11 122.7(3) . . ?
C13 Fe1 C11 66.4(3) . . ?
C5 Fe1 C11 165.3(4) . . ?
C15 Fe1 C11 39.56(15) . . ?
C4 Fe1 C11 154.7(4) . . ?
C12 Fe1 C11 39.41(16) . . ?
C14 Fe1 C1 120.3(4) . . ?
C3 Fe1 C1 69.7(3) . . ?
C13 Fe1 C1 153.0(4) . . ?
C5 Fe1 C1 40.7(3) . . ?
C15 Fe1 C1 110.5(3) . . ?
C4 Fe1 C1 68.4(3) . . ?
C12 Fe1 C1 166.4(4) . . ?
C11 Fe1 C1 129.8(3) . . ?
C14 Fe1 C2 157.4(4) . . ?
C3 Fe1 C2 41.4(3) . . ?
C13 Fe1 C2 162.1(4) . . ?
C5 Fe1 C2 69.1(3) . . ?
C15 Fe1 C2 123.9(3) . . ?
C4 Fe1 C2 68.6(3) . . ?
C12 Fe1 C2 127.4(3) . . ?
C11 Fe1 C2 111.5(3) . . ?
C1 Fe1 C2 42.1(3) . . ?
C9 Fe2 C8 40.2(3) . . ?
C9 Fe2 C19 101.0(3) . . ?
C8 Fe2 C19 114.9(3) . . ?
C9 Fe2 C20 114.3(4) . . ?
C8 Fe2 C20 148.4(4) . . ?
C19 Fe2 C20 40.27(16) . . ?
C9 Fe2 C18 121.6(4) . . ?
C8 Fe2 C18 106.7(3) . . ?
C19 Fe2 C18 40.23(16) . . ?
C20 Fe2 C18 67.5(2) . . ?
C9 Fe2 C7 68.8(3) . . ?
C8 Fe2 C7 41.4(3) . . ?
C19 Fe2 C7 152.9(3) . . ?
C20 Fe2 C7 166.8(3) . . ?
C18 Fe2 C7 122.8(3) . . ?
C9 Fe2 C16 151.3(4) . . ?
C8 Fe2 C16 168.4(4) . . ?
C19 Fe2 C16 67.4(2) . . ?
C20 Fe2 C16 40.03(16) . . ?
C18 Fe2 C16 67.2(2) . . ?
C7 Fe2 C16 132.6(3) . . ?
C9 Fe2 C17 160.9(4) . . ?
C8 Fe2 C17 129.3(4) . . ?
C19 Fe2 C17 67.4(2) . . ?
C20 Fe2 C17 67.2(2) . . ?
C18 Fe2 C17 39.97(15) . . ?
C7 Fe2 C17 114.4(3) . . ?
C16 Fe2 C17 39.85(15) . . ?
C9 Fe2 C10 39.2(3) . . ?
C8 Fe2 C10 67.0(4) . . ?
C19 Fe2 C10 120.0(3) . . ?
C20 Fe2 C10 105.3(3) . . ?
C18 Fe2 C10 156.6(4) . . ?
C7 Fe2 C10 68.5(3) . . ?
C16 Fe2 C10 122.5(4) . . ?
C17 Fe2 C10 159.8(4) . . ?
C9 Fe2 C6 66.4(3) . . ?
C8 Fe2 C6 67.1(3) . . ?
C19 Fe2 C6 159.0(3) . . ?
C20 Fe2 C6 127.6(3) . . ?
C18 Fe2 C6 160.7(3) . . ?
C7 Fe2 C6 40.5(3) . . ?
C16 Fe2 C6 115.2(3) . . ?
C17 Fe2 C6 129.1(3) . . ?
C10 Fe2 C6 39.9(3) . . ?
C2 P1 C27 100.6(3) . . ?
C2 P1 C21 105.4(3) . . ?
C27 P1 C21 100.9(2) . . ?
C2 P1 Ru 124.0(2) . . ?
C27 P1 Ru 110.2(2) . . ?
C21 P1 Ru 112.79(18) . . ?
C7 P2 C33 97.8(3) . . ?
C7 P2 C39 110.1(3) . . ?
C33 P2 C39 104.9(3) . . ?
C7 P2 Ru 114.3(2) . . ?
C33 P2 Ru 113.4(2) . . ?
C39 P2 Ru 114.73(19) . . ?
C5 C1 C2 106.4(6) . . ?
C5 C1 C6 123.2(6) . . ?
C2 C1 C6 130.4(6) . . ?
C5 C1 Fe1 68.9(4) . . ?
C2 C1 Fe1 69.1(4) . . ?
C6 C1 Fe1 124.7(5) . . ?
C3 C2 C1 105.9(6) . . ?
C3 C2 P1 119.7(6) . . ?
C1 C2 P1 134.0(6) . . ?
C3 C2 Fe1 68.2(5) . . ?
C1 C2 Fe1 68.8(4) . . ?
P1 C2 Fe1 132.2(4) . . ?
C4 C3 C2 108.9(7) . . ?
C4 C3 Fe1 70.7(5) . . ?
C2 C3 Fe1 70.5(5) . . ?
C4 C3 H3 125.5 . . ?
C2 C3 H3 125.5 . . ?
Fe1 C3 H3 124.9 . . ?
C5 C4 C3 108.9(8) . . ?
C5 C4 Fe1 69.5(5) . . ?
C3 C4 Fe1 69.1(5) . . ?
C5 C4 H4 125.6 . . ?
C3 C4 H4 125.6 . . ?
Fe1 C4 H4 127.4 . . ?
C4 C5 C1 109.9(7) . . ?
C4 C5 Fe1 70.5(5) . . ?
C1 C5 Fe1 70.4(4) . . ?
C4 C5 H5 125.1 . . ?
C1 C5 H5 125.1 . . ?
Fe1 C5 H5 125.6 . . ?
C10 C6 C7 108.3(7) . . ?
C10 C6 C1 124.3(7) . . ?
C7 C6 C1 127.3(6) . . ?
C10 C6 Fe2 68.6(4) . . ?
C7 C6 Fe2 67.8(4) . . ?
C1 C6 Fe2 127.8(5) . . ?
C6 C7 C8 105.0(6) . . ?
C6 C7 P2 127.2(5) . . ?
C8 C7 P2 125.5(6) . . ?
C6 C7 Fe2 71.7(4) . . ?
C8 C7 Fe2 68.4(4) . . ?
P2 C7 Fe2 137.1(4) . . ?
C9 C8 C7 108.6(8) . . ?
C9 C8 Fe2 69.7(5) . . ?
C7 C8 Fe2 70.2(4) . . ?
C9 C8 H8 125.7 . . ?
C7 C8 H8 125.7 . . ?
Fe2 C8 H8 126.0 . . ?
C10 C9 C8 109.7(7) . . ?
C10 C9 Fe2 72.1(5) . . ?
C8 C9 Fe2 70.0(5) . . ?
C10 C9 H9 125.1 . . ?
C8 C9 H9 125.1 . . ?
Fe2 C9 H9 124.3 . . ?
C9 C10 C6 108.2(8) . . ?
C9 C10 Fe2 68.8(5) . . ?
C6 C10 Fe2 71.5(4) . . ?
C9 C10 H10 125.9 . . ?
C6 C10 H10 125.9 . . ?
Fe2 C10 H10 125.4 . . ?
C12 C11 C15 108.0 . . ?
C12 C11 Fe1 70.3(3) . . ?
C15 C11 Fe1 69.6(3) . . ?
C12 C11 H11 126.0 . . ?
C15 C11 H11 126.0 . . ?
Fe1 C11 H11 125.7 . . ?
C13 C12 C11 108.0 . . ?
C13 C12 Fe1 69.5(3) . . ?
C11 C12 Fe1 70.3(3) . . ?
C13 C12 H12 126.0 . . ?
C11 C12 H12 126.0 . . ?
Fe1 C12 H12 125.7 . . ?
C12 C13 C14 108.0 . . ?
C12 C13 Fe1 70.9(3) . . ?
C14 C13 Fe1 69.7(3) . . ?
C12 C13 H13 126.0 . . ?
C14 C13 H13 126.0 . . ?
Fe1 C13 H13 125.0 . . ?
C15 C14 C13 108.0 . . ?
C15 C14 Fe1 70.5(3) . . ?
C13 C14 Fe1 70.4(3) . . ?
C15 C14 H14 126.0 . . ?
C13 C14 H14 126.0 . . ?
Fe1 C14 H14 124.6 . . ?
C14 C15 C11 108.0 . . ?
C14 C15 Fe1 69.6(3) . . ?
C11 C15 Fe1 70.9(3) . . ?
C14 C15 H15 126.0 . . ?
C11 C15 H15 126.0 . . ?
Fe1 C15 H15 125.1 . . ?
C20 C16 C17 108.0 . . ?
C20 C16 Fe2 69.4(2) . . ?
C17 C16 Fe2 70.2(2) . . ?
C20 C16 H16 126.0 . . ?
C17 C16 H16 126.0 . . ?
Fe2 C16 H16 126.0 . . ?
C16 C17 C18 108.0 . . ?
C16 C17 Fe2 70.0(3) . . ?
C18 C17 Fe2 69.5(3) . . ?
C16 C17 H17 126.0 . . ?
C18 C17 H17 126.0 . . ?
Fe2 C17 H17 126.1 . . ?
C19 C18 C17 108.0 . . ?
C19 C18 Fe2 69.5(3) . . ?
C17 C18 Fe2 70.6(2) . . ?
C19 C18 H18 126.0 . . ?
C17 C18 H18 126.0 . . ?
Fe2 C18 H18 125.6 . . ?
C18 C19 C20 108.0 . . ?
C18 C19 Fe2 70.3(2) . . ?
C20 C19 Fe2 70.2(3) . . ?
C18 C19 H19 126.0 . . ?
C20 C19 H19 126.0 . . ?
Fe2 C19 H19 125.1 . . ?
C16 C20 C19 108.0 . . ?
C16 C20 Fe2 70.6(2) . . ?
C19 C20 Fe2 69.6(3) . . ?
C16 C20 H20 126.0 . . ?
C19 C20 H20 126.0 . . ?
Fe2 C20 H20 125.4 . . ?
C22 C21 C26 120.0 . . ?
C22 C21 P1 118.8(3) . . ?
C26 C21 P1 121.2(3) . . ?
C21 C22 C23 120.0 . . ?
C21 C22 H22 120.0 . . ?
C23 C22 H22 120.0 . . ?
C24 C23 C22 120.0 . . ?
C24 C23 H23 120.0 . . ?
C22 C23 H23 120.0 . . ?
C23 C24 C25 120.0 . . ?
C23 C24 H24 120.0 . . ?
C25 C24 H24 120.0 . . ?
C26 C25 C24 120.0 . . ?
C26 C25 H25 120.0 . . ?
C24 C25 H25 120.0 . . ?
C25 C26 C21 120.0 . . ?
C25 C26 H26 120.0 . . ?
C21 C26 H26 120.0 . . ?
C32 C27 C28 120.0 . . ?
C32 C27 P1 121.0(3) . . ?
C28 C27 P1 118.8(3) . . ?
C29 C28 C27 120.0 . . ?
C29 C28 H28 120.0 . . ?
C27 C28 H28 120.0 . . ?
C30 C29 C28 120.0 . . ?
C30 C29 H29 120.0 . . ?
C28 C29 H29 120.0 . . ?
C29 C30 C31 120.0 . . ?
C29 C30 H30 120.0 . . ?
C31 C30 H30 120.0 . . ?
C32 C31 C30 120.0 . . ?
C32 C31 H31 120.0 . . ?
C30 C31 H31 120.0 . . ?
C31 C32 C27 120.0 . . ?
C31 C32 H32 120.0 . . ?
C27 C32 H32 120.0 . . ?
C34 C33 C38 120.0 . . ?
C34 C33 P2 120.0(4) . . ?
C38 C33 P2 119.3(4) . . ?
C35 C34 C33 120.0 . . ?
C35 C34 H34 120.0 . . ?
C33 C34 H34 120.0 . . ?
C34 C35 C36 120.0 . . ?
C34 C35 H35 120.0 . . ?
C36 C35 H35 120.0 . . ?
C35 C36 C37 120.0 . . ?
C35 C36 H36 120.0 . . ?
C37 C36 H36 120.0 . . ?
C38 C37 C36 120.0 . . ?
C38 C37 H37 120.0 . . ?
C36 C37 H37 120.0 . . ?
C37 C38 C33 120.0 . . ?
C37 C38 H38 120.0 . . ?
C33 C38 H38 120.0 . . ?
C40 C39 C44 120.0 . . ?
C40 C39 P2 121.1(3) . . ?
C44 C39 P2 118.7(3) . . ?
C39 C40 C41 120.0 . . ?
C39 C40 H40 120.0 . . ?
C41 C40 H40 120.0 . . ?
C40 C41 C42 120.0 . . ?
C40 C41 H41 120.0 . . ?
C42 C41 H41 120.0 . . ?
C43 C42 C41 120.0 . . ?
C43 C42 H42 120.0 . . ?
C41 C42 H42 120.0 . . ?
C42 C43 C44 120.0 . . ?
C42 C43 H43 120.0 . . ?
C44 C43 H43 120.0 . . ?
C43 C44 C39 120.0 . . ?
C43 C44 H44 120.0 . . ?
C39 C44 H44 120.0 . . ?
C46 C45 C50 120.0 . . ?
C46 C45 Ru 71.6(2) . . ?
C50 C45 Ru 72.2(2) . . ?
C46 C45 H45 120.0 . . ?
C50 C45 H45 120.0 . . ?
Ru C45 H45 128.4 . . ?
C45 C46 C47 120.0 . . ?
C45 C46 Ru 73.4(3) . . ?
C47 C46 Ru 71.1(3) . . ?
C45 C46 H46 120.0 . . ?
C47 C46 H46 120.0 . . ?
Ru C46 H46 127.7 . . ?
C46 C47 C48 120.0 . . ?
C46 C47 Ru 73.5(3) . . ?
C48 C47 Ru 71.8(2) . . ?
C46 C47 H47 120.0 . . ?
C48 C47 H47 120.0 . . ?
Ru C47 H47 126.6 . . ?
C49 C48 C47 120.0 . . ?
C49 C48 Ru 73.0(2) . . ?
C47 C48 Ru 72.5(2) . . ?
C49 C48 H48 120.0 . . ?
C47 C48 H48 120.0 . . ?
Ru C48 H48 126.3 . . ?
C50 C49 C48 120.0 . . ?
C50 C49 Ru 73.6(3) . . ?
C48 C49 Ru 71.3(3) . . ?
C50 C49 H49 120.0 . . ?
C48 C49 H49 120.0 . . ?
Ru C49 H49 127.1 . . ?
C49 C50 C45 120.0 . . ?
C49 C50 Ru 71.2(3) . . ?
C45 C50 Ru 72.9(2) . . ?
C49 C50 H50 120.0 . . ?
C45 C50 H50 120.0 . . ?
Ru C50 H50 128.1 . . ?
F1 P3 F4 90.3(14) . . ?
F1 P3 F3 84.1(13) . . ?
F4 P3 F3 173.9(15) . . ?
F1 P3 F6 91.4(13) . . ?
F4 P3 F6 89.3(15) . . ?
F3 P3 F6 88.5(13) . . ?
F1 P3 F5 97.5(12) . . ?
F4 P3 F5 93.3(15) . . ?
F3 P3 F5 89.9(13) . . ?
F6 P3 F5 170.7(14) . . ?
F1 P3 F2 176.1(14) . . ?
F4 P3 F2 93.4(12) . . ?
F3 P3 F2 92.2(11) . . ?
F6 P3 F2 87.2(11) . . ?
F5 P3 F2 83.7(11) . . ?
F7 P4 F9 108.9(6) . 2_656 ?
F7 P4 F9 108.9(6) . . ?
F9 P4 F9 142.3(12) 2_656 . ?
F7 P4 F8 180.000(10) . . ?
F9 P4 F8 71.1(6) 2_656 . ?
F9 P4 F8 71.1(6) . . ?
F7 P4 F10 89.2(5) . 2_656 ?
F9 P4 F10 87.1(5) 2_656 2_656 ?
F9 P4 F10 93.4(5) . 2_656 ?
F8 P4 F10 90.8(5) . 2_656 ?
F7 P4 F10 89.2(5) . . ?
F9 P4 F10 93.4(5) 2_656 . ?
F9 P4 F10 87.1(5) . . ?
F8 P4 F10 90.8(5) . . ?
F10 P4 F10 178.4(9) 2_656 . ?
P4 F8 F9 52.8(8) . 2_656 ?
P4 F8 F9 52.8(8) . . ?
F9 F8 F9 105.7(15) 2_656 . ?
P4 F9 F8 56.0(8) . . ?

loop_
_geom_bond_atom_site_label_1
_geom_bond_atom_site_label_2
_geom_bond_distance
_geom_bond_site_symmetry_2
_geom_bond_publ_flag
Ru C48 2.180(8) . ?
Ru C47 2.188(7) . ?
Ru C49 2.201(7) . ?
Ru C46 2.219(6) . ?
Ru C50 2.231(7) . ?
Ru C45 2.240(7) . ?
Ru P2 2.341(2) . ?
Ru P1 2.352(2) . ?
Ru Cl 2.363(2) . ?
Fe1 C14 2.017(8) . ?
Fe1 C3 2.020(9) . ?
Fe1 C13 2.026(8) . ?
Fe1 C5 2.026(8) . ?
Fe1 C15 2.028(8) . ?
Fe1 C4 2.040(9) . ?
Fe1 C12 2.043(7) . ?
Fe1 C11 2.045(7) . ?
Fe1 C1 2.046(7) . ?
Fe1 C2 2.051(7) . ?
Fe2 C9 2.011(8) . ?
Fe2 C8 2.015(8) . ?
Fe2 C19 2.020(6) . ?
Fe2 C20 2.027(6) . ?
Fe2 C18 2.031(7) . ?
Fe2 C7 2.038(6) . ?
Fe2 C16 2.043(7) . ?
Fe2 C17 2.045(7) . ?
Fe2 C10 2.053(8) . ?
Fe2 C6 2.090(7) . ?
P1 C2 1.805(7) . ?
P1 C27 1.837(5) . ?
P1 C21 1.840(5) . ?
P2 C7 1.784(7) . ?
P2 C33 1.815(6) . ?
P2 C39 1.819(5) . ?
C1 C5 1.417(10) . ?
C1 C2 1.472(9) . ?
C1 C6 1.484(10) . ?
C2 C3 1.438(10) . ?
C3 C4 1.396(11) . ?
C3 H3 0.9300 . ?
C4 C5 1.390(12) . ?
C4 H4 0.9300 . ?
C5 H5 0.9300 . ?
C6 C10 1.413(10) . ?
C6 C7 1.429(10) . ?
C7 C8 1.433(10) . ?
C8 C9 1.384(12) . ?
C8 H8 0.9300 . ?
C9 C10 1.362(12) . ?
C9 H9 0.9300 . ?
C10 H10 0.9300 . ?
C11 C12 1.378(5) . ?
C11 C15 1.378(5) . ?
C11 H11 0.9261 . ?
C12 C13 1.378(5) . ?
C12 H12 0.9261 . ?
C13 C14 1.378(5) . ?
C13 H13 0.9261 . ?
C14 C15 1.378(5) . ?
C14 H14 0.9262 . ?
C15 H15 0.9261 . ?
C16 C20 1.393(5) . ?
C16 C17 1.393(5) . ?
C16 H16 0.9327 . ?
C17 C18 1.393(5) . ?
C17 H17 0.9327 . ?
C18 C19 1.393(5) . ?
C18 H18 0.9327 . ?
C19 C20 1.393(5) . ?
C19 H19 0.9327 . ?
C20 H20 0.9327 . ?
C21 C22 1.380(3) . ?
C21 C26 1.381(3) . ?
C22 C23 1.380(3) . ?
C22 H22 0.9308 . ?
C23 C24 1.380(3) . ?
C23 H23 0.9307 . ?
C24 C25 1.380(3) . ?
C24 H24 0.9308 . ?
C25 C26 1.380(3) . ?
C25 H25 0.9307 . ?
C26 H26 0.9308 . ?
C27 C32 1.382(4) . ?
C27 C28 1.382(4) . ?
C28 C29 1.382(4) . ?
C28 H28 0.9312 . ?
C29 C30 1.382(4) . ?
C29 H29 0.9312 . ?
C30 C31 1.382(4) . ?
C30 H30 0.9312 . ?
C31 C32 1.382(4) . ?
C31 H31 0.9312 . ?
C32 H32 0.9312 . ?
C33 C34 1.363(4) . ?
C33 C38 1.363(4) . ?
C34 C35 1.363(4) . ?
C34 H34 0.9287 . ?
C35 C36 1.363(4) . ?
C35 H35 0.9287 . ?
C36 C37 1.363(4) . ?
C36 H36 0.9288 . ?
C37 C38 1.363(4) . ?
C37 H37 0.9287 . ?
C38 H38 0.9287 . ?
C39 C40 1.386(4) . ?
C39 C44 1.386(4) . ?
C40 C41 1.386(4) . ?
C40 H40 0.9323 . ?
C41 C42 1.386(4) . ?
C41 H41 0.9323 . ?
C42 C43 1.386(4) . ?
C42 H42 0.9323 . ?
C43 C44 1.386(4) . ?
C43 H43 0.9323 . ?
C44 H44 0.9323 . ?
C45 C46 1.341(4) . ?
C45 C50 1.341(4) . ?
C45 H45 0.9294 . ?
C46 C47 1.341(4) . ?
C46 H46 0.9293 . ?
C47 C48 1.341(4) . ?
C47 H47 0.9294 . ?
C48 C49 1.341(4) . ?
C48 H48 0.9294 . ?
C49 C50 1.341(4) . ?
C49 H49 0.9294 . ?
C50 H50 0.9294 . ?
P3 F1 1.470(17) . ?
P3 F4 1.471(17) . ?
P3 F3 1.491(16) . ?
P3 F6 1.502(16) . ?
P3 F5 1.503(16) . ?
P3 F2 1.560(15) . ?
P4 F7 1.286(16) . ?
P4 F9 1.434(8) 2_656 ?
P4 F9 1.434(8) . ?
P4 F8 1.49(2) . ?
P4 F10 1.515(6) 2_656 ?
P4 F10 1.515(6) . ?
F8 F9 1.702(19) 2_656 ?
F8 F9 1.702(19) . ?

loop_
_geom_torsion_atom_site_label_1
_geom_torsion_atom_site_label_2
_geom_torsion_atom_site_label_3
_geom_torsion_atom_site_label_4
_geom_torsion
_geom_torsion_site_symmetry_1
_geom_torsion_site_symmetry_2
_geom_torsion_site_symmetry_3
_geom_torsion_site_symmetry_4
_geom_torsion_publ_flag
C48 Ru P1 C2 137.0(5) . . . . ?
C47 Ru P1 C2 171.1(5) . . . . ?
C49 Ru P1 C2 118.5(4) . . . . ?
C46 Ru P1 C2 -157.6(5) . . . . ?
C50 Ru P1 C2 153.2(12) . . . . ?
C45 Ru P1 C2 -145.0(5) . . . . ?
P2 Ru P1 C2 23.6(3) . . . . ?
Cl Ru P1 C2 -62.5(3) . . . . ?
C48 Ru P1 C27 18.0(4) . . . . ?
C47 Ru P1 C27 52.2(4) . . . . ?
C49 Ru P1 C27 -0.5(3) . . . . ?
C46 Ru P1 C27 83.4(4) . . . . ?
C50 Ru P1 C27 34.2(12) . . . . ?
C45 Ru P1 C27 96.1(4) . . . . ?
P2 Ru P1 C27 -95.30(18) . . . . ?
Cl Ru P1 C27 178.52(18) . . . . ?
C48 Ru P1 C21 -93.8(4) . . . . ?
C47 Ru P1 C21 -59.6(5) . . . . ?
C49 Ru P1 C21 -112.3(3) . . . . ?
C46 Ru P1 C21 -28.4(4) . . . . ?
C50 Ru P1 C21 -77.6(12) . . . . ?
C45 Ru P1 C21 -15.8(4) . . . . ?
P2 Ru P1 C21 152.9(2) . . . . ?
Cl Ru P1 C21 66.7(2) . . . . ?
C48 Ru P2 C7 -169.5(4) . . . . ?
C47 Ru P2 C7 -158.7(4) . . . . ?
C49 Ru P2 C7 160.2(4) . . . . ?
C46 Ru P2 C7 116.0(12) . . . . ?
C50 Ru P2 C7 125.4(4) . . . . ?
C45 Ru P2 C7 102.8(4) . . . . ?
P1 Ru P2 C7 -68.0(3) . . . . ?
Cl Ru P2 C7 19.4(3) . . . . ?
C48 Ru P2 C33 79.5(4) . . . . ?
C47 Ru P2 C33 90.3(5) . . . . ?
C49 Ru P2 C33 49.2(4) . . . . ?
C46 Ru P2 C33 5.0(12) . . . . ?
C50 Ru P2 C33 14.4(4) . . . . ?
C45 Ru P2 C33 -8.2(4) . . . . ?
P1 Ru P2 C33 -179.0(2) . . . . ?
Cl Ru P2 C33 -91.6(3) . . . . ?
C48 Ru P2 C39 -40.9(4) . . . . ?
C47 Ru P2 C39 -30.2(5) . . . . ?
C49 Ru P2 C39 -71.2(4) . . . . ?
C46 Ru P2 C39 -115.4(12) . . . . ?
C50 Ru P2 C39 -106.0(4) . . . . ?
C45 Ru P2 C39 -128.6(4) . . . . ?
P1 Ru P2 C39 60.6(2) . . . . ?
Cl Ru P2 C39 148.0(2) . . . . ?
C14 Fe1 C1 C5 80.6(6) . . . . ?
C3 Fe1 C1 C5 -79.7(5) . . . . ?
C13 Fe1 C1 C5 44.8(9) . . . . ?
C15 Fe1 C1 C5 123.6(5) . . . . ?
C4 Fe1 C1 C5 -36.5(5) . . . . ?
C12 Fe1 C1 C5 -162.0(13) . . . . ?
C11 Fe1 C1 C5 164.2(5) . . . . ?
C2 Fe1 C1 C5 -118.1(6) . . . . ?
C14 Fe1 C1 C2 -161.4(5) . . . . ?
C3 Fe1 C1 C2 38.4(4) . . . . ?
C13 Fe1 C1 C2 162.9(7) . . . . ?
C5 Fe1 C1 C2 118.1(6) . . . . ?
C15 Fe1 C1 C2 -118.3(5) . . . . ?
C4 Fe1 C1 C2 81.6(5) . . . . ?
C12 Fe1 C1 C2 -44.0(15) . . . . ?
C11 Fe1 C1 C2 -77.8(5) . . . . ?
C14 Fe1 C1 C6 -35.9(7) . . . . ?
C3 Fe1 C1 C6 163.8(6) . . . . ?
C13 Fe1 C1 C6 -71.7(10) . . . . ?
C5 Fe1 C1 C6 -116.5(7) . . . . ?
C15 Fe1 C1 C6 7.1(7) . . . . ?
C4 Fe1 C1 C6 -153.0(7) . . . . ?
C12 Fe1 C1 C6 81.5(15) . . . . ?
C11 Fe1 C1 C6 47.7(7) . . . . ?
C2 Fe1 C1 C6 125.4(7) . . . . ?
C5 C1 C2 C3 0.8(8) . . . . ?
C6 C1 C2 C3 -176.7(7) . . . . ?
Fe1 C1 C2 C3 -58.3(5) . . . . ?
C5 C1 C2 P1 -172.1(6) . . . . ?
C6 C1 C2 P1 10.4(12) . . . . ?
Fe1 C1 C2 P1 128.8(7) . . . . ?
C5 C1 C2 Fe1 59.1(5) . . . . ?
C6 C1 C2 Fe1 -118.4(8) . . . . ?
C27 P1 C2 C3 -38.5(7) . . . . ?
C21 P1 C2 C3 66.0(7) . . . . ?
Ru P1 C2 C3 -161.8(5) . . . . ?
C27 P1 C2 C1 133.7(7) . . . . ?
C21 P1 C2 C1 -121.8(7) . . . . ?
Ru P1 C2 C1 10.4(9) . . . . ?
C27 P1 C2 Fe1 -125.0(5) . . . . ?
C21 P1 C2 Fe1 -20.5(6) . . . . ?
Ru P1 C2 Fe1 111.7(5) . . . . ?
C14 Fe1 C2 C3 164.0(7) . . . . ?
C13 Fe1 C2 C3 -35.9(12) . . . . ?
C5 Fe1 C2 C3 80.2(5) . . . . ?
C15 Fe1 C2 C3 -158.3(5) . . . . ?
C4 Fe1 C2 C3 37.2(5) . . . . ?
C12 Fe1 C2 C3 -73.6(6) . . . . ?
C11 Fe1 C2 C3 -115.5(5) . . . . ?
C1 Fe1 C2 C3 118.2(6) . . . . ?
C14 Fe1 C2 C1 45.8(9) . . . . ?
C3 Fe1 C2 C1 -118.2(6) . . . . ?
C13 Fe1 C2 C1 -154.2(10) . . . . ?
C5 Fe1 C2 C1 -38.0(4) . . . . ?
C15 Fe1 C2 C1 83.4(5) . . . . ?
C4 Fe1 C2 C1 -81.0(5) . . . . ?
C12 Fe1 C2 C1 168.1(5) . . . . ?
C11 Fe1 C2 C1 126.2(5) . . . . ?
C14 Fe1 C2 P1 -85.0(9) . . . . ?
C3 Fe1 C2 P1 111.0(7) . . . . ?
C13 Fe1 C2 P1 75.0(13) . . . . ?
C5 Fe1 C2 P1 -168.8(6) . . . . ?
C15 Fe1 C2 P1 -47.3(7) . . . . ?
C4 Fe1 C2 P1 148.2(6) . . . . ?
C12 Fe1 C2 P1 37.3(7) . . . . ?
C11 Fe1 C2 P1 -4.5(7) . . . . ?
C1 Fe1 C2 P1 -130.8(7) . . . . ?
C1 C2 C3 C4 -1.8(9) . . . . ?
P1 C2 C3 C4 172.3(6) . . . . ?
Fe1 C2 C3 C4 -60.5(6) . . . . ?
C1 C2 C3 Fe1 58.7(5) . . . . ?
P1 C2 C3 Fe1 -127.2(5) . . . . ?
C14 Fe1 C3 C4 -43.0(12) . . . . ?
C13 Fe1 C3 C4 -73.2(6) . . . . ?
C5 Fe1 C3 C4 36.5(5) . . . . ?
C15 Fe1 C3 C4 174.9(8) . . . . ?
C12 Fe1 C3 C4 -114.0(6) . . . . ?
C11 Fe1 C3 C4 -154.7(5) . . . . ?
C1 Fe1 C3 C4 80.2(5) . . . . ?
C2 Fe1 C3 C4 119.3(7) . . . . ?
C14 Fe1 C3 C2 -162.3(9) . . . . ?
C13 Fe1 C3 C2 167.6(5) . . . . ?
C5 Fe1 C3 C2 -82.8(5) . . . . ?
C15 Fe1 C3 C2 55.6(11) . . . . ?
C4 Fe1 C3 C2 -119.3(7) . . . . ?
C12 Fe1 C3 C2 126.7(5) . . . . ?
C11 Fe1 C3 C2 86.0(5) . . . . ?
C1 Fe1 C3 C2 -39.0(4) . . . . ?
C2 C3 C4 C5 2.1(10) . . . . ?
Fe1 C3 C4 C5 -58.2(7) . . . . ?
C2 C3 C4 Fe1 60.3(6) . . . . ?
C14 Fe1 C4 C5 -75.8(6) . . . . ?
C3 Fe1 C4 C5 120.8(7) . . . . ?
C13 Fe1 C4 C5 -115.1(6) . . . . ?
C15 Fe1 C4 C5 -53.2(13) . . . . ?
C12 Fe1 C4 C5 -155.5(5) . . . . ?
C11 Fe1 C4 C5 177.9(6) . . . . ?
C1 Fe1 C4 C5 37.2(4) . . . . ?
C2 Fe1 C4 C5 82.6(5) . . . . ?
C14 Fe1 C4 C3 163.4(6) . . . . ?
C13 Fe1 C4 C3 124.1(6) . . . . ?
C5 Fe1 C4 C3 -120.8(7) . . . . ?
C15 Fe1 C4 C3 -174.0(10) . . . . ?
C12 Fe1 C4 C3 83.7(6) . . . . ?
C11 Fe1 C4 C3 57.0(9) . . . . ?
C1 Fe1 C4 C3 -83.7(5) . . . . ?
C2 Fe1 C4 C3 -38.2(5) . . . . ?
C3 C4 C5 C1 -1.6(10) . . . . ?
Fe1 C4 C5 C1 -59.6(6) . . . . ?
C3 C4 C5 Fe1 58.0(6) . . . . ?
C2 C1 C5 C4 0.4(9) . . . . ?
C6 C1 C5 C4 178.2(7) . . . . ?
Fe1 C1 C5 C4 59.7(6) . . . . ?
C2 C1 C5 Fe1 -59.2(5) . . . . ?
C6 C1 C5 Fe1 118.5(7) . . . . ?
C14 Fe1 C5 C4 122.3(6) . . . . ?
C3 Fe1 C5 C4 -36.7(5) . . . . ?
C13 Fe1 C5 C4 80.6(6) . . . . ?
C15 Fe1 C5 C4 161.3(5) . . . . ?
C12 Fe1 C5 C4 50.5(10) . . . . ?
C11 Fe1 C5 C4 -176.4(11) . . . . ?
C1 Fe1 C5 C4 -120.6(7) . . . . ?
C2 Fe1 C5 C4 -81.3(5) . . . . ?
C14 Fe1 C5 C1 -117.1(5) . . . . ?
C3 Fe1 C5 C1 83.9(5) . . . . ?
C13 Fe1 C5 C1 -158.8(5) . . . . ?
C15 Fe1 C5 C1 -78.1(6) . . . . ?
C4 Fe1 C5 C1 120.6(7) . . . . ?
C12 Fe1 C5 C1 171.1(7) . . . . ?
C11 Fe1 C5 C1 -55.8(14) . . . . ?
C2 Fe1 C5 C1 39.3(4) . . . . ?
C5 C1 C6 C10 -47.6(10) . . . . ?
C2 C1 C6 C10 129.6(8) . . . . ?
Fe1 C1 C6 C10 38.4(9) . . . . ?
C5 C1 C6 C7 130.2(8) . . . . ?
C2 C1 C6 C7 -52.6(11) . . . . ?
Fe1 C1 C6 C7 -143.8(6) . . . . ?
C5 C1 C6 Fe2 40.8(10) . . . . ?
C2 C1 C6 Fe2 -142.1(6) . . . . ?
Fe1 C1 C6 Fe2 126.8(5) . . . . ?
C9 Fe2 C6 C10 -37.1(5) . . . . ?
C8 Fe2 C6 C10 -81.0(5) . . . . ?
C19 Fe2 C6 C10 19.1(11) . . . . ?
C20 Fe2 C6 C10 66.3(6) . . . . ?
C18 Fe2 C6 C10 -156.0(9) . . . . ?
C7 Fe2 C6 C10 -121.6(6) . . . . ?
C16 Fe2 C6 C10 111.4(5) . . . . ?
C17 Fe2 C6 C10 156.0(5) . . . . ?
C9 Fe2 C6 C7 84.5(5) . . . . ?
C8 Fe2 C6 C7 40.6(4) . . . . ?
C19 Fe2 C6 C7 140.7(8) . . . . ?
C20 Fe2 C6 C7 -172.1(4) . . . . ?
C18 Fe2 C6 C7 -34.4(11) . . . . ?
C16 Fe2 C6 C7 -127.0(4) . . . . ?
C17 Fe2 C6 C7 -82.4(5) . . . . ?
C10 Fe2 C6 C7 121.6(6) . . . . ?
C9 Fe2 C6 C1 -154.7(7) . . . . ?
C8 Fe2 C6 C1 161.4(7) . . . . ?
C19 Fe2 C6 C1 -98.5(10) . . . . ?
C20 Fe2 C6 C1 -51.3(8) . . . . ?
C18 Fe2 C6 C1 86.5(11) . . . . ?
C7 Fe2 C6 C1 120.8(8) . . . . ?
C16 Fe2 C6 C1 -6.2(7) . . . . ?
C17 Fe2 C6 C1 38.5(8) . . . . ?
C10 Fe2 C6 C1 -117.6(8) . . . . ?
C10 C6 C7 C8 -4.0(8) . . . . ?
C1 C6 C7 C8 177.9(6) . . . . ?
Fe2 C6 C7 C8 -60.7(5) . . . . ?
C10 C6 C7 P2 -167.4(5) . . . . ?
C1 C6 C7 P2 14.5(10) . . . . ?
Fe2 C6 C7 P2 135.9(6) . . . . ?
C10 C6 C7 Fe2 56.7(5) . . . . ?
C1 C6 C7 Fe2 -121.4(7) . . . . ?
C33 P2 C7 C6 -176.0(6) . . . . ?
C39 P2 C7 C6 -66.9(7) . . . . ?
Ru P2 C7 C6 63.9(6) . . . . ?
C33 P2 C7 C8 23.9(7) . . . . ?
C39 P2 C7 C8 132.9(6) . . . . ?
Ru P2 C7 C8 -96.2(6) . . . . ?
C33 P2 C7 Fe2 -72.1(6) . . . . ?
C39 P2 C7 Fe2 36.9(7) . . . . ?
Ru P2 C7 Fe2 167.8(4) . . . . ?
C9 Fe2 C7 C6 -78.1(5) . . . . ?
C8 Fe2 C7 C6 -115.1(6) . . . . ?
C19 Fe2 C7 C6 -150.1(7) . . . . ?
C20 Fe2 C7 C6 28.4(15) . . . . ?
C18 Fe2 C7 C6 167.2(5) . . . . ?
C16 Fe2 C7 C6 79.2(5) . . . . ?
C17 Fe2 C7 C6 122.4(5) . . . . ?
C10 Fe2 C7 C6 -35.9(4) . . . . ?
C9 Fe2 C7 C8 37.0(5) . . . . ?
C19 Fe2 C7 C8 -35.0(9) . . . . ?
C20 Fe2 C7 C8 143.5(14) . . . . ?
C18 Fe2 C7 C8 -77.7(6) . . . . ?
C16 Fe2 C7 C8 -165.8(5) . . . . ?
C17 Fe2 C7 C8 -122.6(5) . . . . ?
C10 Fe2 C7 C8 79.1(5) . . . . ?
C6 Fe2 C7 C8 115.1(6) . . . . ?
C9 Fe2 C7 P2 156.4(7) . . . . ?
C8 Fe2 C7 P2 119.4(8) . . . . ?
C19 Fe2 C7 P2 84.4(9) . . . . ?
C20 Fe2 C7 P2 -97.1(15) . . . . ?
C18 Fe2 C7 P2 41.7(7) . . . . ?
C16 Fe2 C7 P2 -46.4(8) . . . . ?
C17 Fe2 C7 P2 -3.2(7) . . . . ?
C10 Fe2 C7 P2 -161.4(7) . . . . ?
C6 Fe2 C7 P2 -125.5(7) . . . . ?
C6 C7 C8 C9 3.6(8) . . . . ?
P2 C7 C8 C9 167.4(6) . . . . ?
Fe2 C7 C8 C9 -59.3(6) . . . . ?
C6 C7 C8 Fe2 62.9(5) . . . . ?
P2 C7 C8 Fe2 -133.3(6) . . . . ?
C19 Fe2 C8 C9 -77.1(6) . . . . ?
C20 Fe2 C8 C9 -45.3(9) . . . . ?
C18 Fe2 C8 C9 -119.4(6) . . . . ?
C7 Fe2 C8 C9 119.7(7) . . . . ?
C16 Fe2 C8 C9 -176.0(14) . . . . ?
C17 Fe2 C8 C9 -157.4(5) . . . . ?
C10 Fe2 C8 C9 36.6(5) . . . . ?
C6 Fe2 C8 C9 80.0(5) . . . . ?
C9 Fe2 C8 C7 -119.7(7) . . . . ?
C19 Fe2 C8 C7 163.2(5) . . . . ?
C20 Fe2 C8 C7 -165.0(6) . . . . ?
C18 Fe2 C8 C7 120.9(5) . . . . ?
C16 Fe2 C8 C7 64.3(17) . . . . ?
C17 Fe2 C8 C7 82.9(6) . . . . ?
C10 Fe2 C8 C7 -83.1(5) . . . . ?
C6 Fe2 C8 C7 -39.7(4) . . . . ?
C7 C8 C9 C10 -1.8(9) . . . . ?
Fe2 C8 C9 C10 -61.4(6) . . . . ?
C7 C8 C9 Fe2 59.6(5) . . . . ?
C8 Fe2 C9 C10 119.7(7) . . . . ?
C19 Fe2 C9 C10 -124.6(5) . . . . ?
C20 Fe2 C9 C10 -84.5(5) . . . . ?
C18 Fe2 C9 C10 -162.1(5) . . . . ?
C7 Fe2 C9 C10 81.6(5) . . . . ?
C16 Fe2 C9 C10 -62.0(8) . . . . ?
C17 Fe2 C9 C10 -174.9(8) . . . . ?
C6 Fe2 C9 C10 37.8(4) . . . . ?
C19 Fe2 C9 C8 115.8(5) . . . . ?
C20 Fe2 C9 C8 155.8(5) . . . . ?
C18 Fe2 C9 C8 78.3(6) . . . . ?
C7 Fe2 C9 C8 -38.0(5) . . . . ?
C16 Fe2 C9 C8 178.3(6) . . . . ?
C17 Fe2 C9 C8 65.4(11) . . . . ?
C10 Fe2 C9 C8 -119.7(7) . . . . ?
C6 Fe2 C9 C8 -81.9(5) . . . . ?
C8 C9 C10 C6 -0.7(9) . . . . ?
Fe2 C9 C10 C6 -60.9(5) . . . . ?
C8 C9 C10 Fe2 60.2(6) . . . . ?
C7 C6 C10 C9 3.0(8) . . . . ?
C1 C6 C10 C9 -178.8(7) . . . . ?
Fe2 C6 C10 C9 59.2(6) . . . . ?
C7 C6 C10 Fe2 -56.2(5) . . . . ?
C1 C6 C10 Fe2 122.0(7) . . . . ?
C8 Fe2 C10 C9 -37.5(5) . . . . ?
C19 Fe2 C10 C9 68.9(6) . . . . ?
C20 Fe2 C10 C9 109.9(5) . . . . ?
C18 Fe2 C10 C9 41.4(10) . . . . ?
C7 Fe2 C10 C9 -82.4(5) . . . . ?
C16 Fe2 C10 C9 149.8(5) . . . . ?
C17 Fe2 C10 C9 175.2(8) . . . . ?
C6 Fe2 C10 C9 -118.9(7) . . . . ?
C9 Fe2 C10 C6 118.9(7) . . . . ?
C8 Fe2 C10 C6 81.3(5) . . . . ?
C19 Fe2 C10 C6 -172.2(4) . . . . ?
C20 Fe2 C10 C6 -131.3(5) . . . . ?
C18 Fe2 C10 C6 160.2(7) . . . . ?
C7 Fe2 C10 C6 36.4(4) . . . . ?
C16 Fe2 C10 C6 -91.3(5) . . . . ?
C17 Fe2 C10 C6 -66.0(10) . . . . ?
C14 Fe1 C11 C12 -81.1(2) . . . . ?
C3 Fe1 C11 C12 78.2(5) . . . . ?
C13 Fe1 C11 C12 -37.48(14) . . . . ?
C5 Fe1 C11 C12 -147.3(13) . . . . ?
C15 Fe1 C11 C12 -118.94(17) . . . . ?
C4 Fe1 C11 C12 38.2(8) . . . . ?
C1 Fe1 C11 C12 168.1(5) . . . . ?
C2 Fe1 C11 C12 123.3(4) . . . . ?
C14 Fe1 C11 C15 37.83(14) . . . . ?
C3 Fe1 C11 C15 -162.8(5) . . . . ?
C13 Fe1 C11 C15 81.5(2) . . . . ?
C5 Fe1 C11 C15 -28.4(13) . . . . ?
C4 Fe1 C11 C15 157.1(8) . . . . ?
C12 Fe1 C11 C15 118.94(17) . . . . ?
C1 Fe1 C11 C15 -73.0(4) . . . . ?
C2 Fe1 C11 C15 -117.7(4) . . . . ?
C15 C11 C12 C13 0.0 . . . . ?
Fe1 C11 C12 C13 59.6(3) . . . . ?
C15 C11 C12 Fe1 -59.6(3) . . . . ?
C14 Fe1 C12 C13 -37.85(13) . . . . ?
C3 Fe1 C12 C13 121.1(4) . . . . ?
C5 Fe1 C12 C13 44.1(7) . . . . ?
C15 Fe1 C12 C13 -81.5(2) . . . . ?
C4 Fe1 C12 C13 78.7(4) . . . . ?
C11 Fe1 C12 C13 -118.92(17) . . . . ?
C1 Fe1 C12 C13 -161.2(15) . . . . ?
C2 Fe1 C12 C13 162.9(5) . . . . ?
C14 Fe1 C12 C11 81.1(2) . . . . ?
C3 Fe1 C12 C11 -120.0(4) . . . . ?
C13 Fe1 C12 C11 118.92(17) . . . . ?
C5 Fe1 C12 C11 163.1(7) . . . . ?
C15 Fe1 C12 C11 37.45(13) . . . . ?
C4 Fe1 C12 C11 -162.4(4) . . . . ?
C1 Fe1 C12 C11 -42.3(14) . . . . ?
C2 Fe1 C12 C11 -78.2(4) . . . . ?
C11 C12 C13 C14 0.0 . . . . ?
Fe1 C12 C13 C14 60.1(3) . . . . ?
C11 C12 C13 Fe1 -60.1(3) . . . . ?
C14 Fe1 C13 C12 118.49(16) . . . . ?
C3 Fe1 C13 C12 -77.4(4) . . . . ?
C5 Fe1 C13 C12 -158.3(4) . . . . ?
C15 Fe1 C13 C12 80.60(18) . . . . ?
C4 Fe1 C13 C12 -117.2(4) . . . . ?
C11 Fe1 C13 C12 37.32(13) . . . . ?
C1 Fe1 C13 C12 170.4(7) . . . . ?
C2 Fe1 C13 C12 -49.7(10) . . . . ?
C3 Fe1 C13 C14 164.1(4) . . . . ?
C5 Fe1 C13 C14 83.2(4) . . . . ?
C15 Fe1 C13 C14 -37.90(13) . . . . ?
C4 Fe1 C13 C14 124.3(4) . . . . ?
C12 Fe1 C13 C14 -118.49(16) . . . . ?
C11 Fe1 C13 C14 -81.2(2) . . . . ?
C1 Fe1 C13 C14 51.9(7) . . . . ?
C2 Fe1 C13 C14 -168.2(10) . . . . ?
C12 C13 C14 C15 0.0 . . . . ?
Fe1 C13 C14 C15 60.8(3) . . . . ?
C12 C13 C14 Fe1 -60.8(3) . . . . ?
C3 Fe1 C14 C15 -159.1(10) . . . . ?
C13 Fe1 C14 C15 -118.26(17) . . . . ?
C5 Fe1 C14 C15 128.4(4) . . . . ?
C4 Fe1 C14 C15 169.0(5) . . . . ?
C12 Fe1 C14 C15 -80.66(18) . . . . ?
C11 Fe1 C14 C15 -37.56(13) . . . . ?
C1 Fe1 C14 C15 86.2(4) . . . . ?
C2 Fe1 C14 C15 52.3(8) . . . . ?
C3 Fe1 C14 C13 -40.9(9) . . . . ?
C5 Fe1 C14 C13 -113.3(4) . . . . ?
C15 Fe1 C14 C13 118.26(17) . . . . ?
C4 Fe1 C14 C13 -72.7(5) . . . . ?
C12 Fe1 C14 C13 37.60(14) . . . . ?
C11 Fe1 C14 C13 80.7(2) . . . . ?
C1 Fe1 C14 C13 -155.6(4) . . . . ?
C2 Fe1 C14 C13 170.6(8) . . . . ?
C13 C14 C15 C11 0.0 . . . . ?
Fe1 C14 C15 C11 60.8(3) . . . . ?
C13 C14 C15 Fe1 -60.8(3) . . . . ?
C12 C11 C15 C14 0.0 . . . . ?
Fe1 C11 C15 C14 -60.0(3) . . . . ?
C12 C11 C15 Fe1 60.0(3) . . . . ?
C3 Fe1 C15 C14 160.5(10) . . . . ?
C13 Fe1 C15 C14 37.91(12) . . . . ?
C5 Fe1 C15 C14 -70.1(4) . . . . ?
C4 Fe1 C15 C14 -29.9(11) . . . . ?
C12 Fe1 C15 C14 81.2(2) . . . . ?
C11 Fe1 C15 C14 118.53(19) . . . . ?
C1 Fe1 C15 C14 -113.1(4) . . . . ?
C2 Fe1 C15 C14 -158.5(4) . . . . ?
C14 Fe1 C15 C11 -118.53(19) . . . . ?
C3 Fe1 C15 C11 41.9(10) . . . . ?
C13 Fe1 C15 C11 -80.6(2) . . . . ?
C5 Fe1 C15 C11 171.3(4) . . . . ?
C4 Fe1 C15 C11 -148.5(11) . . . . ?
C12 Fe1 C15 C11 -37.31(12) . . . . ?
C1 Fe1 C15 C11 128.4(4) . . . . ?
C2 Fe1 C15 C11 83.0(4) . . . . ?
C9 Fe2 C16 C20 -32.8(7) . . . . ?
C8 Fe2 C16 C20 141.8(16) . . . . ?
C19 Fe2 C16 C20 37.88(11) . . . . ?
C18 Fe2 C16 C20 81.66(18) . . . . ?
C7 Fe2 C16 C20 -164.1(4) . . . . ?
C17 Fe2 C16 C20 119.13(15) . . . . ?
C10 Fe2 C16 C20 -74.2(4) . . . . ?
C6 Fe2 C16 C20 -119.3(3) . . . . ?
C9 Fe2 C16 C17 -151.9(7) . . . . ?
C8 Fe2 C16 C17 22.7(16) . . . . ?
C19 Fe2 C16 C17 -81.25(17) . . . . ?
C20 Fe2 C16 C17 -119.13(16) . . . . ?
C18 Fe2 C16 C17 -37.47(11) . . . . ?
C7 Fe2 C16 C17 76.8(4) . . . . ?
C10 Fe2 C16 C17 166.7(4) . . . . ?
C6 Fe2 C16 C17 121.6(3) . . . . ?
C20 C16 C17 C18 0.0 . . . . ?
Fe2 C16 C17 C18 59.3(3) . . . . ?
C20 C16 C17 Fe2 -59.3(3) . . . . ?
C9 Fe2 C17 C16 136.4(10) . . . . ?
C8 Fe2 C17 C16 -174.3(4) . . . . ?
C19 Fe2 C17 C16 81.37(18) . . . . ?
C20 Fe2 C17 C16 37.55(11) . . . . ?
C18 Fe2 C17 C16 119.19(16) . . . . ?
C7 Fe2 C17 C16 -128.2(3) . . . . ?
C10 Fe2 C17 C16 -34.3(8) . . . . ?
C6 Fe2 C17 C16 -83.3(4) . . . . ?
C9 Fe2 C17 C18 17.2(10) . . . . ?
C8 Fe2 C17 C18 66.6(4) . . . . ?
C19 Fe2 C17 C18 -37.81(11) . . . . ?
C20 Fe2 C17 C18 -81.64(18) . . . . ?
C7 Fe2 C17 C18 112.6(3) . . . . ?
C16 Fe2 C17 C18 -119.19(16) . . . . ?
C10 Fe2 C17 C18 -153.5(9) . . . . ?
C6 Fe2 C17 C18 157.6(4) . . . . ?
C16 C17 C18 C19 0.0 . . . . ?
Fe2 C17 C18 C19 59.6(3) . . . . ?
C16 C17 C18 Fe2 -59.6(3) . . . . ?
C9 Fe2 C18 C19 67.7(4) . . . . ?
C8 Fe2 C18 C19 109.0(4) . . . . ?
C20 Fe2 C18 C19 -37.93(11) . . . . ?
C7 Fe2 C18 C19 151.4(4) . . . . ?
C16 Fe2 C18 C19 -81.47(18) . . . . ?
C17 Fe2 C18 C19 -118.83(16) . . . . ?
C10 Fe2 C18 C19 38.4(8) . . . . ?
C6 Fe2 C18 C19 177.3(9) . . . . ?
C9 Fe2 C18 C17 -173.5(4) . . . . ?
C8 Fe2 C18 C17 -132.2(4) . . . . ?
C19 Fe2 C18 C17 118.83(16) . . . . ?
C20 Fe2 C18 C17 80.90(17) . . . . ?
C7 Fe2 C18 C17 -89.7(3) . . . . ?
C16 Fe2 C18 C17 37.36(11) . . . . ?
C10 Fe2 C18 C17 157.2(9) . . . . ?
C6 Fe2 C18 C17 -63.9(9) . . . . ?
C17 C18 C19 C20 0.0 . . . . ?
Fe2 C18 C19 C20 60.3(3) . . . . ?
C17 C18 C19 Fe2 -60.3(3) . . . . ?
C9 Fe2 C19 C18 -126.6(4) . . . . ?
C8 Fe2 C19 C18 -86.7(4) . . . . ?
C20 Fe2 C19 C18 118.55(15) . . . . ?
C7 Fe2 C19 C18 -62.0(6) . . . . ?
C16 Fe2 C19 C18 80.90(17) . . . . ?
C17 Fe2 C19 C18 37.57(11) . . . . ?
C10 Fe2 C19 C18 -163.5(4) . . . . ?
C6 Fe2 C19 C18 -177.5(9) . . . . ?
C9 Fe2 C19 C20 114.9(4) . . . . ?
C8 Fe2 C19 C20 154.7(4) . . . . ?
C18 Fe2 C19 C20 -118.55(15) . . . . ?
C7 Fe2 C19 C20 179.5(7) . . . . ?
C16 Fe2 C19 C20 -37.65(11) . . . . ?
C17 Fe2 C19 C20 -80.98(18) . . . . ?
C10 Fe2 C19 C20 78.0(4) . . . . ?
C6 Fe2 C19 C20 64.0(8) . . . . ?
C17 C16 C20 C19 0.0 . . . . ?
Fe2 C16 C20 C19 -59.8(3) . . . . ?
C17 C16 C20 Fe2 59.8(3) . . . . ?
C18 C19 C20 C16 0.0 . . . . ?
Fe2 C19 C20 C16 60.4(2) . . . . ?
C18 C19 C20 Fe2 -60.4(2) . . . . ?
C9 Fe2 C20 C16 163.4(4) . . . . ?
C8 Fe2 C20 C16 -166.3(7) . . . . ?
C19 Fe2 C20 C16 -118.74(15) . . . . ?
C18 Fe2 C20 C16 -80.85(17) . . . . ?
C7 Fe2 C20 C16 62.3(13) . . . . ?
C17 Fe2 C20 C16 -37.38(11) . . . . ?
C10 Fe2 C20 C16 122.7(4) . . . . ?
C6 Fe2 C20 C16 85.3(4) . . . . ?
C9 Fe2 C20 C19 -77.9(4) . . . . ?
C8 Fe2 C20 C19 -47.6(7) . . . . ?
C18 Fe2 C20 C19 37.89(11) . . . . ?
C7 Fe2 C20 C19 -179.0(14) . . . . ?
C16 Fe2 C20 C19 118.74(15) . . . . ?
C17 Fe2 C20 C19 81.36(17) . . . . ?
C10 Fe2 C20 C19 -118.5(4) . . . . ?
C6 Fe2 C20 C19 -156.0(4) . . . . ?
C2 P1 C21 C22 -63.4(4) . . . . ?
C27 P1 C21 C22 40.9(3) . . . . ?
Ru P1 C21 C22 158.3(2) . . . . ?
C2 P1 C21 C26 116.7(4) . . . . ?
C27 P1 C21 C26 -139.0(3) . . . . ?
Ru P1 C21 C26 -21.6(3) . . . . ?
C26 C21 C22 C23 0.0 . . . . ?
P1 C21 C22 C23 -179.9(4) . . . . ?
C21 C22 C23 C24 0.0 . . . . ?
C22 C23 C24 C25 0.0 . . . . ?
C23 C24 C25 C26 0.0 . . . . ?
C24 C25 C26 C21 0.0 . . . . ?
C22 C21 C26 C25 0.0 . . . . ?
P1 C21 C26 C25 179.9(4) . . . . ?
C2 P1 C27 C32 143.5(4) . . . . ?
C21 P1 C27 C32 35.3(4) . . . . ?
Ru P1 C27 C32 -84.0(3) . . . . ?
C2 P1 C27 C28 -42.2(4) . . . . ?
C21 P1 C27 C28 -150.4(3) . . . . ?
Ru P1 C27 C28 90.2(3) . . . . ?
C32 C27 C28 C29 0.0 . . . . ?
P1 C27 C28 C29 -174.3(4) . . . . ?
C27 C28 C29 C30 0.0 . . . . ?
C28 C29 C30 C31 0.0 . . . . ?
C29 C30 C31 C32 0.0 . . . . ?
C30 C31 C32 C27 0.0 . . . . ?
C28 C27 C32 C31 0.0 . . . . ?
P1 C27 C32 C31 174.2(5) . . . . ?
C7 P2 C33 C34 91.7(4) . . . . ?
C39 P2 C33 C34 -21.6(5) . . . . ?
Ru P2 C33 C34 -147.5(3) . . . . ?
C7 P2 C33 C38 -79.2(4) . . . . ?
C39 P2 C33 C38 167.5(4) . . . . ?
Ru P2 C33 C38 41.6(4) . . . . ?
C38 C33 C34 C35 0.0 . . . . ?
P2 C33 C34 C35 -170.8(5) . . . . ?
C33 C34 C35 C36 0.0 . . . . ?
C34 C35 C36 C37 0.0 . . . . ?
C35 C36 C37 C38 0.0 . . . . ?
C36 C37 C38 C33 0.0 . . . . ?
C34 C33 C38 C37 0.0 . . . . ?
P2 C33 C38 C37 170.9(5) . . . . ?
C7 P2 C39 C40 14.8(4) . . . . ?
C33 P2 C39 C40 119.1(4) . . . . ?
Ru P2 C39 C40 -115.9(3) . . . . ?
C7 P2 C39 C44 -169.4(4) . . . . ?
C33 P2 C39 C44 -65.1(4) . . . . ?
Ru P2 C39 C44 59.9(3) . . . . ?
C44 C39 C40 C41 0.0 . . . . ?
P2 C39 C40 C41 175.8(4) . . . . ?
C39 C40 C41 C42 0.0 . . . . ?
C40 C41 C42 C43 0.0 . . . . ?
C41 C42 C43 C44 0.0 . . . . ?
C42 C43 C44 C39 0.0 . . . . ?
C40 C39 C44 C43 0.0 . . . . ?
P2 C39 C44 C43 -175.9(4) . . . . ?
C48 Ru C45 C46 65.85(17) . . . . ?
C47 Ru C45 C46 29.39(9) . . . . ?
C49 Ru C45 C46 102.13(19) . . . . ?
C50 Ru C45 C46 131.29(15) . . . . ?
P2 Ru C45 C46 172.9(5) . . . . ?
P1 Ru C45 C46 -21.5(5) . . . . ?
Cl Ru C45 C46 -104.1(5) . . . . ?
C48 Ru C45 C50 -65.45(16) . . . . ?
C47 Ru C45 C50 -101.90(19) . . . . ?
C49 Ru C45 C50 -29.16(9) . . . . ?
C46 Ru C45 C50 -131.29(15) . . . . ?
P2 Ru C45 C50 41.6(5) . . . . ?
P1 Ru C45 C50 -152.8(5) . . . . ?
Cl Ru C45 C50 124.6(5) . . . . ?
C50 C45 C46 C47 0.0 . . . . ?
Ru C45 C46 C47 -55.7(3) . . . . ?
C50 C45 C46 Ru 55.7(3) . . . . ?
C48 Ru C46 C45 -101.06(16) . . . . ?
C47 Ru C46 C45 -130.86(12) . . . . ?
C49 Ru C46 C45 -64.63(18) . . . . ?
C50 Ru C46 C45 -28.87(11) . . . . ?
P2 Ru C46 C45 -18.4(14) . . . . ?
P1 Ru C46 C45 165.7(4) . . . . ?
Cl Ru C46 C45 76.7(4) . . . . ?
C48 Ru C46 C47 29.81(10) . . . . ?
C49 Ru C46 C47 66.2(2) . . . . ?
C50 Ru C46 C47 101.99(19) . . . . ?
C45 Ru C46 C47 130.86(12) . . . . ?
P2 Ru C46 C47 112.5(14) . . . . ?
P1 Ru C46 C47 -63.4(4) . . . . ?
Cl Ru C46 C47 -152.4(4) . . . . ?
C45 C46 C47 C48 0.0 . . . . ?
Ru C46 C47 C48 -56.8(2) . . . . ?
C45 C46 C47 Ru 56.8(2) . . . . ?
C48 Ru C47 C46 -130.28(13) . . . . ?
C49 Ru C47 C46 -100.52(19) . . . . ?
C50 Ru C47 C46 -64.55(19) . . . . ?
C45 Ru C47 C46 -29.06(9) . . . . ?
P2 Ru C47 C46 -147.5(6) . . . . ?
P1 Ru C47 C46 120.9(4) . . . . ?
Cl Ru C47 C46 34.8(4) . . . . ?
C49 Ru C47 C48 29.76(10) . . . . ?
C46 Ru C47 C48 130.28(13) . . . . ?
C50 Ru C47 C48 65.73(17) . . . . ?
C45 Ru C47 C48 101.22(15) . . . . ?
P2 Ru C47 C48 -17.2(6) . . . . ?
P1 Ru C47 C48 -108.8(4) . . . . ?
Cl Ru C47 C48 165.1(4) . . . . ?
C46 C47 C48 C49 0.0 . . . . ?
Ru C47 C48 C49 -57.6(3) . . . . ?
C46 C47 C48 Ru 57.6(3) . . . . ?
C47 Ru C48 C49 130.11(14) . . . . ?
C46 Ru C48 C49 100.58(18) . . . . ?
C50 Ru C48 C49 29.32(8) . . . . ?
C45 Ru C48 C49 64.87(16) . . . . ?
P2 Ru C48 C49 -59.8(4) . . . . ?
P1 Ru C48 C49 -156.0(4) . . . . ?
Cl Ru C48 C49 94.4(12) . . . . ?
C49 Ru C48 C47 -130.11(14) . . . . ?
C46 Ru C48 C47 -29.54(8) . . . . ?
C50 Ru C48 C47 -100.80(18) . . . . ?
C45 Ru C48 C47 -65.24(16) . . . . ?
P2 Ru C48 C47 170.1(4) . . . . ?
P1 Ru C48 C47 73.9(4) . . . . ?
Cl Ru C48 C47 -35.8(12) . . . . ?
C47 C48 C49 C50 0.0 . . . . ?
Ru C48 C49 C50 -57.4(3) . . . . ?
C47 C48 C49 Ru 57.4(3) . . . . ?
C48 Ru C49 C50 130.52(13) . . . . ?
C47 Ru C49 C50 100.67(19) . . . . ?
C46 Ru C49 C50 64.47(19) . . . . ?
C45 Ru C49 C50 28.92(10) . . . . ?
P2 Ru C49 C50 -102.5(5) . . . . ?
P1 Ru C49 C50 163.0(5) . . . . ?
Cl Ru C49 C50 -15.4(6) . . . . ?
C47 Ru C49 C48 -29.84(11) . . . . ?
C46 Ru C49 C48 -66.05(18) . . . . ?
C50 Ru C49 C48 -130.52(13) . . . . ?
C45 Ru C49 C48 -101.60(16) . . . . ?
P2 Ru C49 C48 127.0(5) . . . . ?
P1 Ru C49 C48 32.4(4) . . . . ?
Cl Ru C49 C48 -146.0(6) . . . . ?
C48 C49 C50 C45 0.0 . . . . ?
Ru C49 C50 C45 -56.3(2) . . . . ?
C48 C49 C50 Ru 56.3(2) . . . . ?
C46 C45 C50 C49 0.0 . . . . ?
Ru C45 C50 C49 55.4(3) . . . . ?
C46 C45 C50 Ru -55.4(3) . . . . ?
C48 Ru C50 C49 -29.66(10) . . . . ?
C47 Ru C50 C49 -66.2(2) . . . . ?
C46 Ru C50 C49 -102.17(19) . . . . ?
C45 Ru C50 C49 -131.11(13) . . . . ?
P2 Ru C50 C49 81.1(5) . . . . ?
P1 Ru C50 C49 -47.5(15) . . . . ?
Cl Ru C50 C49 169.9(4) . . . . ?
C48 Ru C50 C45 101.45(17) . . . . ?
C47 Ru C50 C45 64.94(18) . . . . ?
C49 Ru C50 C45 131.11(13) . . . . ?
C46 Ru C50 C45 28.95(11) . . . . ?
P2 Ru C50 C45 -147.7(5) . . . . ?
P1 Ru C50 C45 83.6(15) . . . . ?
Cl Ru C50 C45 -59.0(5) . . . . ?
